data_7001604
loop_
_publ_author_name
'Cao, Lingyun'
'Jennings, Michael C.'
'Puddephatt, Richard J.'

_publ_section_title
;
 A dipalladium complex with a single hydroxo bridge and its
 methylpalladium precursor
;
_journal_issue 26
_journal_name_full 'Dalton Transactions'
_journal_page_first 5171
_journal_page_last 5176
_journal_paper_doi 10.1039/b906038c
_journal_year 2009
_chemical_formula_moiety '2(C24 H27 N6 O Pd2), 2(C H2 Cl2), 6(C F3 O3 S), C Cl2'
_chemical_formula_sum 'C28.5 H29 Cl3 F9 N6 O10 Pd2 S3'
_chemical_formula_weight 1201.91
_chemical_name_systematic
;
?
;
_space_group_IT_number 15
_symmetry_cell_setting monoclinic
_symmetry_space_group_name_Hall '-C 2yc'
_symmetry_space_group_name_H-M 'C 1 2/c 1'
_atom_sites_solution_hydrogens geom
_atom_sites_solution_primary direct
_atom_sites_solution_secondary difmap
_audit_creation_method SHELXL-97
_cell_angle_alpha 90.00
_cell_angle_beta 90.912(3)
_cell_angle_gamma 90.00
_cell_formula_units_Z 8
_cell_length_a 24.8750(9)
_cell_length_b 8.3756(3)
_cell_length_c 41.082(2)
_cell_measurement_reflns_used 65833
_cell_measurement_temperature 150(2)
_cell_measurement_theta_max 25.03
_cell_measurement_theta_min 2.04
_cell_volume 8558.1(6)
_computing_cell_refinement 'DENZO-SMN (Otwinowski & Minor, 1997)'
_computing_data_collection 'COLLECT (Nonius, 1997-2001)'
_computing_data_reduction DENZO-SMN
_computing_molecular_graphics 'SHELXTL/PC (Sheldrick, 2001)'
_computing_publication_material SHELXTL/PC
_computing_structure_refinement 'SHELXL-97 (Sheldrick, 1997)'
_computing_structure_solution 'SHELXS-97 (Sheldrick, 1997)'
_diffrn_ambient_temperature 150(2)
_diffrn_measured_fraction_theta_full 0.944
_diffrn_measured_fraction_theta_max 0.944
_diffrn_measurement_device_type 'Nonius Kappa-CCD'
_diffrn_measurement_method '\f scans, and \w scans with \k offsets'
_diffrn_radiation_monochromator graphite
_diffrn_radiation_source 'fine-focus sealed tube'
_diffrn_radiation_type MoK\a
_diffrn_radiation_wavelength 0.71073
_diffrn_reflns_av_R_equivalents 0.111
_diffrn_reflns_av_sigmaI/netI 0.1421
_diffrn_reflns_limit_h_max 29
_diffrn_reflns_limit_h_min -29
_diffrn_reflns_limit_k_max 9
_diffrn_reflns_limit_k_min -8
_diffrn_reflns_limit_l_max 48
_diffrn_reflns_limit_l_min -48
_diffrn_reflns_number 22482
_diffrn_reflns_theta_full 25.01
_diffrn_reflns_theta_max 25.01
_diffrn_reflns_theta_min 2.55
_diffrn_standards_number 0
_exptl_absorpt_coefficient_mu 1.271
_exptl_absorpt_correction_T_max 0.9812
_exptl_absorpt_correction_T_min 0.6302
_exptl_absorpt_correction_type multi-scan
_exptl_absorpt_process_details 'DENZO-SMN (Otwinowski & Minor, 1997)'
_exptl_crystal_colour yellow
_exptl_crystal_density_diffrn 1.866
_exptl_crystal_density_method 'not measured'
_exptl_crystal_description rod
_exptl_crystal_F_000 4752
_exptl_crystal_size_max 0.40
_exptl_crystal_size_mid 0.10
_exptl_crystal_size_min 0.02
_refine_diff_density_max 1.114
_refine_diff_density_min -0.928
_refine_diff_density_rms 0.139
_refine_ls_extinction_method none
_refine_ls_goodness_of_fit_ref 0.941
_refine_ls_hydrogen_treatment constr
_refine_ls_matrix_type full
_refine_ls_number_parameters 572
_refine_ls_number_reflns 7108
_refine_ls_number_restraints 11
_refine_ls_restrained_S_all 0.943
_refine_ls_R_factor_all 0.1429
_refine_ls_R_factor_gt 0.0561
_refine_ls_shift/su_max 0.000
_refine_ls_shift/su_mean 0.000
_refine_ls_structure_factor_coef Fsqd
_refine_ls_weighting_details 'calc w=1/[\s^2^(Fo^2^)+(0.0727P)^2^] where P=(Fo^2^+2Fc^2^)/3'
_refine_ls_weighting_scheme calc
_refine_ls_wR_factor_gt 0.1164
_refine_ls_wR_factor_ref 0.1468
_reflns_number_gt 3770
_reflns_number_total 7108
_reflns_threshold_expression I>2\s(I)
_cod_data_source_file b906038c.txt
_cod_data_source_block 2
_cod_depositor_comments
;
The following automatic conversions were performed:
'_symmetry_cell_setting' value 'Monoclinic' changed to 'monoclinic'
according to '/home/saulius/struct/CIF-dictionaries/cif_core.dic'
dictionary named 'cif_core.dic' version 2.4.1 from 2010-06-29.

Automatic conversion script
Id: cif_fix_enum 1527 2010-12-29 10:47:43Z saulius 
;
_cod_original_sg_symbol_H-M 'C 2/c'
_cod_original_formula_sum 'C28.50 H29 Cl3 F9 N6 O10 Pd2 S3'
_cod_database_code 7001604

loop_
_symmetry_equiv_pos_as_xyz
'x, y, z'
'-x, y, -z+1/2'
'x+1/2, y+1/2, z'
'-x+1/2, y+1/2, -z+1/2'
'-x, -y, -z'
'x, -y, z-1/2'
'-x+1/2, -y+1/2, -z'
'x+1/2, -y+1/2, z-1/2'

loop_
_atom_site_label
_atom_site_type_symbol
_atom_site_fract_x
_atom_site_fract_y
_atom_site_fract_z
_atom_site_U_iso_or_equiv
_atom_site_adp_type
_atom_site_occupancy
_atom_site_symmetry_multiplicity
_atom_site_calc_flag
_atom_site_refinement_flags
_atom_site_disorder_assembly
_atom_site_disorder_group
Pd1 Pd 0.08740(2) 0.83618(7) 0.081140(15) 0.0303(2) Uani 1 1 d . . .
O1 O 0.1482(2) 0.9396(6) 0.10539(12) 0.0380(15) Uani 1 1 d . . .
H1A H 0.1607 1.0286 0.0933 0.046 Uiso 1 1 calc R . .
Pd2 Pd 0.19210(2) 0.91859(8) 0.146979(15) 0.0326(2) Uani 1 1 d . . .
N11 N 0.1199(3) 0.8538(8) 0.03736(16) 0.0332(17) Uiso 1 1 d . . .
C12 C 0.1720(3) 0.8750(9) 0.0293(2) 0.039(2) Uani 1 1 d . . .
H12A H 0.1982 0.8851 0.0462 0.046 Uiso 1 1 calc R . .
C13 C 0.1885(4) 0.8823(10) -0.0023(2) 0.042(2) Uani 1 1 d . . .
H13A H 0.2254 0.8991 -0.0070 0.050 Uiso 1 1 calc R . .
C14 C 0.1516(4) 0.8652(10) -0.0271(2) 0.050(3) Uani 1 1 d . . .
H14A H 0.1626 0.8715 -0.0491 0.060 Uiso 1 1 calc R . .
C15 C 0.0967(4) 0.8380(10) -0.0199(2) 0.046(2) Uani 1 1 d . . .
H15A H 0.0705 0.8226 -0.0366 0.055 Uiso 1 1 calc R . .
C16 C 0.0828(3) 0.8346(9) 0.0128(2) 0.036(2) Uani 1 1 d . . .
C17 C 0.0261(3) 0.8115(10) 0.0225(2) 0.043(2) Uani 1 1 d . . .
H17A H 0.0080 0.7353 0.0075 0.051 Uiso 1 1 calc R . .
H17B H 0.0066 0.9145 0.0213 0.051 Uiso 1 1 calc R . .
N18 N 0.0253(2) 0.7482(8) 0.05649(15) 0.0325(17) Uani 1 1 d . . .
H18A H 0.0292 0.6379 0.0556 0.039 Uiso 1 1 calc R . .
C19 C -0.0237(3) 0.7843(11) 0.0748(2) 0.048(3) Uani 1 1 d . . .
H19A H -0.0528 0.7099 0.0682 0.057 Uiso 1 1 calc R . .
H19B H -0.0358 0.8945 0.0699 0.057 Uiso 1 1 calc R . .
C20 C -0.0122(3) 0.7678(10) 0.1105(2) 0.038(2) Uani 1 1 d . . .
C21 C -0.0496(4) 0.7282(11) 0.1336(3) 0.052(3) Uani 1 1 d . . .
H21A H -0.0854 0.7035 0.1270 0.063 Uiso 1 1 calc R . .
C22 C -0.0361(4) 0.7240(12) 0.1655(3) 0.058(3) Uani 1 1 d . . .
H22A H -0.0624 0.6997 0.1813 0.070 Uiso 1 1 calc R . .
C23 C 0.0169(4) 0.7558(12) 0.1751(2) 0.056(3) Uani 1 1 d . . .
H23A H 0.0276 0.7512 0.1973 0.067 Uiso 1 1 calc R . .
C24 C 0.0535(4) 0.7940(10) 0.1513(2) 0.047(3) Uani 1 1 d . . .
H24A H 0.0896 0.8168 0.1576 0.056 Uiso 1 1 calc R . .
N25 N 0.0396(3) 0.7999(8) 0.11972(17) 0.0330(17) Uani 1 1 d . . .
N31 N 0.2237(3) 0.7021(8) 0.13879(17) 0.0364(18) Uani 1 1 d . . .
C32 C 0.2075(4) 0.5985(11) 0.1160(2) 0.043(2) Uani 1 1 d . . .
H32A H 0.1783 0.6263 0.1019 0.051 Uiso 1 1 calc R . .
C33 C 0.2322(4) 0.4513(11) 0.1125(2) 0.054(3) Uani 1 1 d . . .
H33A H 0.2195 0.3759 0.0969 0.065 Uiso 1 1 calc R . .
C34 C 0.2765(4) 0.4177(12) 0.1328(2) 0.052(3) Uani 1 1 d . . .
H34A H 0.2948 0.3190 0.1304 0.062 Uiso 1 1 calc R . .
C35 C 0.2939(4) 0.5239(12) 0.1557(2) 0.052(3) Uani 1 1 d . . .
H35A H 0.3239 0.5004 0.1695 0.063 Uiso 1 1 calc R . .
C36 C 0.2659(3) 0.6697(11) 0.1583(2) 0.038(2) Uani 1 1 d . . .
C37 C 0.2831(3) 0.7988(11) 0.1812(2) 0.051(3) Uani 1 1 d . . .
H37A H 0.2953 0.7515 0.2021 0.061 Uiso 1 1 calc R . .
H37B H 0.3135 0.8588 0.1719 0.061 Uiso 1 1 calc R . .
N38 N 0.2375(3) 0.9085(8) 0.18688(17) 0.0442(19) Uani 1 1 d . . .
H38A H 0.2170 0.8662 0.2035 0.053 Uiso 1 1 calc R . .
C39 C 0.2521(4) 1.0777(11) 0.1959(2) 0.048(3) Uani 1 1 d . . .
H39A H 0.2841 1.1120 0.1837 0.058 Uiso 1 1 calc R . .
H39B H 0.2607 1.0845 0.2194 0.058 Uiso 1 1 calc R . .
C40 C 0.2048(4) 1.1850(11) 0.1876(2) 0.042(2) Uani 1 1 d . . .
C41 C 0.1956(4) 1.3295(12) 0.2033(2) 0.058(3) Uani 1 1 d . . .
H41A H 0.2181 1.3628 0.2209 0.069 Uiso 1 1 calc R . .
C42 C 0.1532(4) 1.4233(12) 0.1928(3) 0.056(3) Uani 1 1 d . . .
H42A H 0.1465 1.5229 0.2030 0.068 Uiso 1 1 calc R . .
C43 C 0.1208(4) 1.3717(12) 0.1675(3) 0.058(3) Uani 1 1 d . . .
H43A H 0.0916 1.4356 0.1601 0.070 Uiso 1 1 calc R . .
C44 C 0.1309(3) 1.2278(11) 0.1531(2) 0.044(2) Uani 1 1 d . . .
H44A H 0.1085 1.1925 0.1356 0.053 Uiso 1 1 calc R . .
N45 N 0.1718(3) 1.1362(8) 0.16324(17) 0.0381(19) Uani 1 1 d . . .
O51 O 0.2866(2) 0.8413(7) 0.07951(14) 0.0483(16) Uani 1 1 d . . .
O52 O 0.2429(2) 1.0976(7) 0.08692(14) 0.0478(16) Uani 1 1 d . . .
O53 O 0.3268(2) 1.0378(7) 0.11601(14) 0.0534(17) Uani 1 1 d . . .
S54 S 0.29308(9) 1.0047(3) 0.08809(6) 0.0442(6) Uani 1 1 d . . .
C55 C 0.3299(4) 1.0894(13) 0.0544(3) 0.054(3) Uani 1 1 d . . .
F56 F 0.3033(2) 1.0728(8) 0.02652(14) 0.0761(19) Uani 1 1 d . . .
F57 F 0.3776(2) 1.0176(7) 0.05168(14) 0.0743(18) Uani 1 1 d . . .
F58 F 0.3387(2) 1.2463(7) 0.05875(13) 0.0653(16) Uani 1 1 d . . .
O61 O 0.0612(3) 0.3804(8) 0.09275(15) 0.068(2) Uani 1 1 d . . .
O62 O 0.0131(2) 0.4196(7) 0.04247(15) 0.0514(17) Uani 1 1 d . . .
O63 O 0.0311(2) 0.1514(7) 0.06140(16) 0.0565(18) Uani 1 1 d . . .
S64 S 0.04738(10) 0.3149(3) 0.06185(6) 0.0435(6) Uani 1 1 d . . .
C65 C 0.1089(4) 0.3160(11) 0.0400(3) 0.049(3) Uani 1 1 d . . .
F66 F 0.1036(2) 0.2533(7) 0.01061(14) 0.0703(17) Uani 1 1 d . . .
F67 F 0.1287(2) 0.4639(6) 0.03672(14) 0.0681(17) Uani 1 1 d . . .
F68 F 0.1474(2) 0.2323(7) 0.05547(15) 0.0754(18) Uani 1 1 d . . .
O71 O 0.3051(3) 0.4909(10) 0.24027(16) 0.084(2) Uani 1 1 d . . .
O72 O 0.3557(2) 0.2882(8) 0.21128(15) 0.0584(19) Uani 1 1 d . . .
O73 O 0.3430(3) 0.2765(8) 0.26954(16) 0.088(3) Uani 1 1 d . . .
S74 S 0.34640(10) 0.3709(3) 0.24123(6) 0.0476(7) Uani 1 1 d . . .
C75 C 0.4044(5) 0.4883(18) 0.2471(3) 0.082(4) Uani 1 1 d . . .
F76 F 0.4098(4) 0.5935(11) 0.2236(2) 0.166(4) Uani 1 1 d . . .
F77 F 0.4484(3) 0.3997(13) 0.24584(18) 0.148(4) Uani 1 1 d . . .
F78 F 0.4069(2) 0.5578(10) 0.27571(17) 0.116(3) Uani 1 1 d . . .
C81 C 0.4375(11) 0.7932(17) 0.1261(3) 0.082(7) Uani 0.75 1 d PD A 1
H81A H 0.4723 0.8104 0.1153 0.099 Uiso 0.75 1 calc PR A 1
H81B H 0.4137 0.8837 0.1202 0.099 Uiso 0.75 1 calc PR A 1
Cl82 Cl 0.4094(4) 0.6213(11) 0.1113(2) 0.096(3) Uani 0.75 1 d PD A 1
Cl83 Cl 0.4481(4) 0.7954(10) 0.16631(15) 0.214(4) Uani 0.75 1 d PD A 1
C84 C 0.450(4) 0.787(6) 0.134(3) 0.19(6) Uiso 0.25 1 d PD B 2
H84A H 0.4727 0.8351 0.1166 0.231 Uiso 0.25 1 calc PR B 2
H84B H 0.4311 0.8740 0.1449 0.231 Uiso 0.25 1 calc PR B 2
Cl85 Cl 0.4902(4) 0.6889(19) 0.1609(3) 0.085(5) Uani 0.25 1 d PD B 2
Cl86 Cl 0.4036(9) 0.663(4) 0.1153(7) 0.127(15) Uani 0.25 1 d PD B 2
C91 C 0.5000 0.8662(18) 0.2500 0.106(7) Uani 1 2 d SD . .
Cl92 Cl 0.44316(18) 0.9869(5) 0.24363(10) 0.1525(18) Uani 1 1 d D . .

loop_
_atom_site_aniso_label
_atom_site_aniso_U_11
_atom_site_aniso_U_22
_atom_site_aniso_U_33
_atom_site_aniso_U_23
_atom_site_aniso_U_13
_atom_site_aniso_U_12
Pd1 0.0308(4) 0.0276(4) 0.0324(4) -0.0015(3) -0.0015(3) -0.0005(3)
O1 0.039(3) 0.041(4) 0.034(4) 0.010(3) -0.007(3) -0.014(3)
Pd2 0.0338(4) 0.0354(4) 0.0287(4) -0.0023(3) -0.0006(3) -0.0025(3)
C12 0.039(5) 0.039(6) 0.038(6) -0.011(4) -0.001(5) -0.003(4)
C13 0.044(6) 0.048(6) 0.033(6) -0.003(5) 0.004(5) 0.004(4)
C14 0.070(7) 0.045(6) 0.035(6) 0.000(5) 0.007(6) 0.006(5)
C15 0.062(7) 0.043(6) 0.033(6) -0.009(5) -0.008(5) 0.005(5)
C16 0.047(6) 0.025(5) 0.037(6) -0.002(4) 0.011(5) -0.001(4)
C17 0.050(6) 0.042(6) 0.035(6) -0.007(5) -0.015(5) 0.001(5)
N18 0.031(4) 0.034(4) 0.032(4) -0.004(4) -0.007(3) -0.007(3)
C19 0.019(5) 0.063(7) 0.061(7) 0.003(5) -0.008(5) 0.001(4)
C20 0.024(5) 0.036(5) 0.054(7) 0.002(5) -0.001(5) 0.004(4)
C21 0.042(6) 0.059(7) 0.056(7) 0.000(6) 0.016(6) -0.003(5)
C22 0.048(7) 0.065(7) 0.062(8) 0.006(6) 0.021(6) -0.009(5)
C23 0.064(7) 0.060(7) 0.044(7) 0.005(5) 0.016(6) -0.004(6)
C24 0.038(6) 0.048(6) 0.054(7) -0.010(5) 0.005(5) -0.013(5)
N25 0.033(5) 0.038(4) 0.027(4) -0.007(3) -0.007(3) 0.000(3)
N31 0.041(5) 0.040(5) 0.027(4) -0.005(4) -0.006(4) -0.010(4)
C32 0.048(6) 0.043(6) 0.037(6) 0.003(5) 0.004(5) -0.002(5)
C33 0.071(7) 0.047(7) 0.046(7) -0.006(5) 0.008(6) -0.003(6)
C34 0.067(7) 0.043(6) 0.045(7) 0.001(6) 0.007(6) 0.011(6)
C35 0.044(6) 0.055(7) 0.058(7) 0.018(6) 0.013(5) 0.015(5)
C36 0.040(6) 0.052(6) 0.022(5) 0.002(5) 0.003(4) -0.008(5)
C37 0.040(6) 0.072(7) 0.040(6) -0.001(5) 0.005(5) 0.010(5)
N38 0.046(5) 0.043(5) 0.043(5) 0.002(4) 0.004(4) 0.004(4)
C39 0.065(7) 0.048(6) 0.032(6) -0.005(5) 0.004(5) -0.017(5)
C40 0.045(6) 0.045(6) 0.036(6) 0.005(5) 0.010(5) -0.004(5)
C41 0.086(8) 0.053(7) 0.035(6) -0.017(6) 0.010(6) -0.017(6)
C42 0.072(8) 0.042(6) 0.056(8) -0.010(6) 0.023(6) -0.011(6)
C43 0.063(7) 0.050(7) 0.062(8) 0.001(6) 0.018(6) 0.005(5)
C44 0.040(6) 0.046(6) 0.046(6) 0.013(5) 0.005(5) -0.005(5)
N45 0.045(5) 0.041(5) 0.029(5) -0.004(4) 0.004(4) -0.001(4)
O51 0.046(4) 0.034(4) 0.065(4) -0.004(3) 0.014(3) 0.002(3)
O52 0.034(3) 0.043(4) 0.067(4) -0.005(3) 0.004(3) 0.006(3)
O53 0.047(4) 0.065(5) 0.048(4) -0.004(4) -0.016(3) 0.006(3)
S54 0.0451(15) 0.0397(15) 0.0481(17) -0.0033(12) 0.0060(13) -0.0011(12)
C55 0.043(6) 0.056(7) 0.063(8) -0.007(6) 0.006(6) -0.018(6)
F56 0.070(4) 0.111(5) 0.047(4) 0.010(4) 0.001(3) -0.029(4)
F57 0.048(3) 0.068(4) 0.108(5) -0.025(4) 0.037(3) -0.012(3)
F58 0.058(4) 0.053(4) 0.085(4) 0.009(3) 0.015(3) -0.012(3)
O61 0.079(5) 0.081(6) 0.045(5) -0.005(4) -0.008(4) -0.003(4)
O62 0.049(4) 0.037(4) 0.068(5) 0.004(3) -0.014(3) 0.010(3)
O63 0.048(4) 0.034(4) 0.087(5) 0.006(4) 0.003(4) -0.006(3)
S64 0.0521(15) 0.0376(15) 0.0408(17) -0.0014(12) 0.0025(13) -0.0023(12)
C65 0.048(6) 0.035(6) 0.064(8) 0.000(6) -0.008(6) -0.007(5)
F66 0.081(4) 0.074(4) 0.056(4) -0.015(3) 0.014(3) -0.005(3)
F67 0.064(4) 0.043(4) 0.097(5) 0.006(3) 0.018(3) -0.012(3)
F68 0.046(3) 0.060(4) 0.120(5) 0.001(4) -0.008(4) 0.003(3)
O71 0.072(5) 0.110(6) 0.070(5) -0.023(5) -0.009(4) 0.051(5)
O72 0.047(4) 0.069(5) 0.059(4) -0.023(4) 0.007(3) 0.000(3)
O73 0.141(7) 0.054(5) 0.071(5) 0.025(4) 0.052(5) 0.019(5)
S74 0.0442(15) 0.0515(17) 0.0475(17) -0.0026(13) 0.0067(13) -0.0055(12)
C75 0.069(9) 0.129(12) 0.046(8) -0.027(8) -0.001(7) -0.031(8)
F76 0.215(11) 0.147(8) 0.137(8) 0.025(6) 0.042(7) -0.112(8)
F77 0.038(4) 0.295(13) 0.109(7) -0.091(7) -0.004(4) 0.002(6)
F78 0.080(5) 0.177(8) 0.092(5) -0.075(6) 0.009(4) -0.045(5)
C81 0.101(15) 0.056(11) 0.090(16) -0.004(9) 0.044(12) -0.013(10)
Cl82 0.126(8) 0.076(4) 0.086(5) -0.006(3) 0.028(4) -0.009(4)
Cl83 0.352(13) 0.211(9) 0.077(5) 0.007(5) -0.032(6) -0.116(9)
Cl85 0.042(6) 0.131(13) 0.084(10) -0.035(9) 0.011(6) 0.002(7)
Cl86 0.030(10) 0.24(4) 0.11(2) 0.01(2) -0.015(11) 0.050(16)
C91 0.070(12) 0.063(12) 0.18(2) 0.000 -0.026(13) 0.000
Cl92 0.194(4) 0.107(3) 0.160(4) 0.026(3) 0.075(4) 0.033(3)

loop_
_atom_type_symbol
_atom_type_description
_atom_type_scat_dispersion_real
_atom_type_scat_dispersion_imag
_atom_type_scat_source
C C 0.0033 0.0016 'International Tables Vol C Tables 4.2.6.8 and 6.1.1.4'
H H 0.0000 0.0000 'International Tables Vol C Tables 4.2.6.8 and 6.1.1.4'
N N 0.0061 0.0033 'International Tables Vol C Tables 4.2.6.8 and 6.1.1.4'
O O 0.0106 0.0060 'International Tables Vol C Tables 4.2.6.8 and 6.1.1.4'
F F 0.0171 0.0103 'International Tables Vol C Tables 4.2.6.8 and 6.1.1.4'
Cl Cl 0.1484 0.1585 'International Tables Vol C Tables 4.2.6.8 and 6.1.1.4'
S S 0.1246 0.1234 'International Tables Vol C Tables 4.2.6.8 and 6.1.1.4'
Pd Pd -0.9988 1.0072 'International Tables Vol C Tables 4.2.6.8 and 6.1.1.4'

loop_
_geom_angle_atom_site_label_1
_geom_angle_atom_site_label_2
_geom_angle_atom_site_label_3
_geom_angle
_geom_angle_site_symmetry_1
_geom_angle_site_symmetry_3
_geom_angle_publ_flag
N18 Pd1 N11 83.7(3) . . ?
N18 Pd1 O1 176.2(3) . . ?
N11 Pd1 O1 95.9(2) . . ?
N18 Pd1 N25 83.2(3) . . ?
N11 Pd1 N25 166.8(3) . . ?
O1 Pd1 N25 97.2(2) . . ?
Pd1 O1 Pd2 141.2(3) . . ?
Pd1 O1 H1A 109.4 . . ?
Pd2 O1 H1A 109.4 . . ?
N38 Pd2 N31 83.1(3) . . ?
N38 Pd2 N45 84.6(3) . . ?
N31 Pd2 N45 167.7(3) . . ?
N38 Pd2 O1 176.7(3) . . ?
N31 Pd2 O1 98.3(3) . . ?
N45 Pd2 O1 93.8(3) . . ?
C12 N11 C16 118.1(7) . . ?
C12 N11 Pd1 129.5(6) . . ?
C16 N11 Pd1 112.4(5) . . ?
N11 C12 C13 122.8(8) . . ?
N11 C12 H12A 118.6 . . ?
C13 C12 H12A 118.6 . . ?
C12 C13 C14 119.6(8) . . ?
C12 C13 H13A 120.2 . . ?
C14 C13 H13A 120.2 . . ?
C13 C14 C15 119.7(8) . . ?
C13 C14 H14A 120.1 . . ?
C15 C14 H14A 120.1 . . ?
C16 C15 C14 117.4(9) . . ?
C16 C15 H15A 121.3 . . ?
C14 C15 H15A 121.3 . . ?
N11 C16 C15 122.5(7) . . ?
N11 C16 C17 116.7(7) . . ?
C15 C16 C17 120.8(8) . . ?
C16 C17 N18 108.9(7) . . ?
C16 C17 H17A 109.9 . . ?
N18 C17 H17A 109.9 . . ?
C16 C17 H17B 109.9 . . ?
N18 C17 H17B 109.9 . . ?
H17A C17 H17B 108.3 . . ?
C19 N18 C17 115.3(7) . . ?
C19 N18 Pd1 107.9(5) . . ?
C17 N18 Pd1 109.0(5) . . ?
C19 N18 H18A 108.1 . . ?
C17 N18 H18A 108.1 . . ?
Pd1 N18 H18A 108.1 . . ?
N18 C19 C20 109.6(6) . . ?
N18 C19 H19A 109.8 . . ?
C20 C19 H19A 109.8 . . ?
N18 C19 H19B 109.8 . . ?
C20 C19 H19B 109.8 . . ?
H19A C19 H19B 108.2 . . ?
N25 C20 C21 120.0(8) . . ?
N25 C20 C19 114.8(7) . . ?
C21 C20 C19 125.3(8) . . ?
C22 C21 C20 121.0(9) . . ?
C22 C21 H21A 119.5 . . ?
C20 C21 H21A 119.5 . . ?
C21 C22 C23 119.2(9) . . ?
C21 C22 H22A 120.4 . . ?
C23 C22 H22A 120.4 . . ?
C24 C23 C22 118.4(9) . . ?
C24 C23 H23A 120.8 . . ?
C22 C23 H23A 120.8 . . ?
N25 C24 C23 122.0(9) . . ?
N25 C24 H24A 119.0 . . ?
C23 C24 H24A 119.0 . . ?
C24 N25 C20 119.3(7) . . ?
C24 N25 Pd1 128.4(6) . . ?
C20 N25 Pd1 112.1(6) . . ?
C32 N31 C36 121.0(8) . . ?
C32 N31 Pd2 126.1(6) . . ?
C36 N31 Pd2 112.8(6) . . ?
N31 C32 C33 121.4(9) . . ?
N31 C32 H32A 119.3 . . ?
C33 C32 H32A 119.3 . . ?
C32 C33 C34 117.6(9) . . ?
C32 C33 H33A 121.2 . . ?
C34 C33 H33A 121.2 . . ?
C35 C34 C33 121.3(10) . . ?
C35 C34 H34A 119.3 . . ?
C33 C34 H34A 119.3 . . ?
C34 C35 C36 117.8(9) . . ?
C34 C35 H35A 121.1 . . ?
C36 C35 H35A 121.1 . . ?
N31 C36 C35 120.8(9) . . ?
N31 C36 C37 116.4(8) . . ?
C35 C36 C37 122.7(9) . . ?
N38 C37 C36 109.8(7) . . ?
N38 C37 H37A 109.7 . . ?
C36 C37 H37A 109.7 . . ?
N38 C37 H37B 109.7 . . ?
C36 C37 H37B 109.7 . . ?
H37A C37 H37B 108.2 . . ?
C37 N38 C39 116.1(7) . . ?
C37 N38 Pd2 108.9(5) . . ?
C39 N38 Pd2 107.2(5) . . ?
C37 N38 H38A 108.1 . . ?
C39 N38 H38A 108.1 . . ?
Pd2 N38 H38A 108.1 . . ?
N38 C39 C40 108.7(7) . . ?
N38 C39 H39A 110.0 . . ?
C40 C39 H39A 110.0 . . ?
N38 C39 H39B 110.0 . . ?
C40 C39 H39B 110.0 . . ?
H39A C39 H39B 108.3 . . ?
N45 C40 C41 120.3(9) . . ?
N45 C40 C39 116.6(8) . . ?
C41 C40 C39 123.0(9) . . ?
C42 C41 C40 118.8(10) . . ?
C42 C41 H41A 120.6 . . ?
C40 C41 H41A 120.6 . . ?
C43 C42 C41 119.5(10) . . ?
C43 C42 H42A 120.2 . . ?
C41 C42 H42A 120.2 . . ?
C44 C43 C42 119.6(10) . . ?
C44 C43 H43A 120.2 . . ?
C42 C43 H43A 120.2 . . ?
N45 C44 C43 121.1(9) . . ?
N45 C44 H44A 119.5 . . ?
C43 C44 H44A 119.5 . . ?
C44 N45 C40 120.6(8) . . ?
C44 N45 Pd2 127.8(7) . . ?
C40 N45 Pd2 111.6(6) . . ?
O51 S54 O53 116.5(4) . . ?
O51 S54 O52 114.1(4) . . ?
O53 S54 O52 114.1(4) . . ?
O51 S54 C55 104.1(4) . . ?
O53 S54 C55 103.7(4) . . ?
O52 S54 C55 102.0(4) . . ?
F56 C55 F57 108.3(8) . . ?
F56 C55 F58 107.2(9) . . ?
F57 C55 F58 108.0(7) . . ?
F56 C55 S54 111.5(6) . . ?
F57 C55 S54 110.4(7) . . ?
F58 C55 S54 111.3(7) . . ?
O61 S64 O63 116.5(4) . . ?
O61 S64 O62 112.9(4) . . ?
O63 S64 O62 114.1(4) . . ?
O61 S64 C65 104.5(5) . . ?
O63 S64 C65 104.1(4) . . ?
O62 S64 C65 102.8(4) . . ?
F66 C65 F68 106.7(8) . . ?
F66 C65 F67 107.9(8) . . ?
F68 C65 F67 105.7(8) . . ?
F66 C65 S64 112.4(7) . . ?
F68 C65 S64 111.7(7) . . ?
F67 C65 S64 112.0(7) . . ?
O73 S74 O72 116.7(4) . . ?
O73 S74 O71 111.2(4) . . ?
O72 S74 O71 116.1(4) . . ?
O73 S74 C75 105.1(6) . . ?
O72 S74 C75 104.1(5) . . ?
O71 S74 C75 101.4(6) . . ?
F78 C75 F76 110.9(12) . . ?
F78 C75 F77 104.8(10) . . ?
F76 C75 F77 104.6(10) . . ?
F78 C75 S74 113.4(8) . . ?
F76 C75 S74 111.6(9) . . ?
F77 C75 S74 111.0(10) . . ?
Cl83 C81 Cl82 114.7(9) . . ?
Cl83 C81 H81A 108.6 . . ?
Cl82 C81 H81A 108.6 . . ?
Cl83 C81 H81B 108.6 . . ?
Cl82 C81 H81B 108.6 . . ?
H81A C81 H81B 107.6 . . ?
Cl85 C84 Cl86 112.5(17) . . ?
Cl85 C84 H84A 109.1 . . ?
Cl86 C84 H84A 109.1 . . ?
Cl85 C84 H84B 109.1 . . ?
Cl86 C84 H84B 109.1 . . ?
H84A C84 H84B 107.8 . . ?
Cl92 C91 Cl92 109.7(9) 2_655 . ?

loop_
_geom_bond_atom_site_label_1
_geom_bond_atom_site_label_2
_geom_bond_distance
_geom_bond_site_symmetry_2
_geom_bond_publ_flag
Pd1 N18 1.975(6) . ?
Pd1 N11 1.989(6) . ?
Pd1 O1 1.996(5) . ?
Pd1 N25 2.020(6) . ?
O1 Pd2 2.020(5) . ?
O1 H1A 0.9500 . ?
Pd2 N38 1.978(7) . ?
Pd2 N31 2.007(7) . ?
Pd2 N45 2.009(7) . ?
N11 C12 1.356(9) . ?
N11 C16 1.366(10) . ?
C12 C13 1.369(11) . ?
C12 H12A 0.9500 . ?
C13 C14 1.369(11) . ?
C13 H13A 0.9500 . ?
C14 C15 1.421(12) . ?
C14 H14A 0.9500 . ?
C15 C16 1.389(11) . ?
C15 H15A 0.9500 . ?
C16 C17 1.486(11) . ?
C17 N18 1.495(9) . ?
C17 H17A 0.9900 . ?
C17 H17B 0.9900 . ?
N18 C19 1.474(9) . ?
N18 H18A 0.9300 . ?
C19 C20 1.496(11) . ?
C19 H19A 0.9900 . ?
C19 H19B 0.9900 . ?
C20 N25 1.364(9) . ?
C20 C21 1.380(11) . ?
C21 C22 1.347(12) . ?
C21 H21A 0.9500 . ?
C22 C23 1.396(12) . ?
C22 H22A 0.9500 . ?
C23 C24 1.380(11) . ?
C23 H23A 0.9500 . ?
C24 N25 1.340(10) . ?
C24 H24A 0.9500 . ?
N31 C32 1.335(10) . ?
N31 C36 1.340(10) . ?
C32 C33 1.386(12) . ?
C32 H32A 0.9500 . ?
C33 C34 1.400(12) . ?
C33 H33A 0.9500 . ?
C34 C35 1.362(12) . ?
C34 H34A 0.9500 . ?
C35 C36 1.410(12) . ?
C35 H35A 0.9500 . ?
C36 C37 1.490(11) . ?
C37 N38 1.480(10) . ?
C37 H37A 0.9900 . ?
C37 H37B 0.9900 . ?
N38 C39 1.507(10) . ?
N38 H38A 0.9300 . ?
C39 C40 1.516(12) . ?
C39 H39A 0.9900 . ?
C39 H39B 0.9900 . ?
C40 N45 1.347(10) . ?
C40 C41 1.392(12) . ?
C41 C42 1.377(13) . ?
C41 H41A 0.9500 . ?
C42 C43 1.375(12) . ?
C42 H42A 0.9500 . ?
C43 C44 1.367(12) . ?
C43 H43A 0.9500 . ?
C44 N45 1.335(10) . ?
C44 H44A 0.9500 . ?
O51 S54 1.422(6) . ?
O52 S54 1.471(6) . ?
O53 S54 1.438(6) . ?
S54 C55 1.816(10) . ?
C55 F56 1.322(10) . ?
C55 F57 1.334(10) . ?
C55 F58 1.344(10) . ?
O61 S64 1.420(6) . ?
O62 S64 1.453(6) . ?
O63 S64 1.428(6) . ?
S64 C65 1.788(10) . ?
C65 F66 1.321(10) . ?
C65 F68 1.339(10) . ?
C65 F67 1.340(9) . ?
O71 S74 1.437(7) . ?
O72 S74 1.434(6) . ?
O73 S74 1.410(6) . ?
S74 C75 1.759(12) . ?
C75 F78 1.313(11) . ?
C75 F76 1.316(14) . ?
C75 F77 1.324(15) . ?
C81 Cl83 1.668(14) . ?
C81 Cl82 1.708(11) . ?
C81 H81A 0.9900 . ?
C81 H81B 0.9900 . ?
C84 Cl85 1.699(17) . ?
C84 Cl86 1.712(17) . ?
C84 H84A 0.9900 . ?
C84 H84B 0.9900 . ?
C91 Cl92 1.754(9) 2_655 ?
C91 Cl92 1.754(9) . ?

loop_
_geom_hbond_atom_site_label_D
_geom_hbond_atom_site_label_H
_geom_hbond_atom_site_label_A
_geom_hbond_distance_DH
_geom_hbond_distance_HA
_geom_hbond_distance_DA
_geom_hbond_angle_DHA
_geom_hbond_site_symmetry_A
O1 H1A O52 0.95 2.14 2.816(7) 126.6 .
O1 H1A F68 0.95 2.33 3.196(8) 151.5 1_565
N18 H18A O62 0.93 1.95 2.827(9) 157.5 .
N38 H38A O73 0.93 2.02 2.924(9) 164.9 4

loop_
_geom_torsion_atom_site_label_1
_geom_torsion_atom_site_label_2
_geom_torsion_atom_site_label_3
_geom_torsion_atom_site_label_4
_geom_torsion
_geom_torsion_site_symmetry_1
_geom_torsion_site_symmetry_2
_geom_torsion_site_symmetry_3
_geom_torsion_site_symmetry_4
_geom_torsion_publ_flag
N18 Pd1 O1 Pd2 137(3) . . . . ?
N11 Pd1 O1 Pd2 -138.8(5) . . . . ?
N25 Pd1 O1 Pd2 42.7(5) . . . . ?
Pd1 O1 Pd2 N38 178(100) . . . . ?
Pd1 O1 Pd2 N31 61.8(5) . . . . ?
Pd1 O1 Pd2 N45 -120.3(5) . . . . ?
N18 Pd1 N11 C12 -163.6(7) . . . . ?
O1 Pd1 N11 C12 20.2(7) . . . . ?
N25 Pd1 N11 C12 -166.1(10) . . . . ?
N18 Pd1 N11 C16 13.5(5) . . . . ?
O1 Pd1 N11 C16 -162.6(5) . . . . ?
N25 Pd1 N11 C16 11.0(14) . . . . ?
C16 N11 C12 C13 1.9(11) . . . . ?
Pd1 N11 C12 C13 178.9(6) . . . . ?
N11 C12 C13 C14 -1.1(13) . . . . ?
C12 C13 C14 C15 -0.8(13) . . . . ?
C13 C14 C15 C16 1.9(13) . . . . ?
C12 N11 C16 C15 -0.7(11) . . . . ?
Pd1 N11 C16 C15 -178.2(6) . . . . ?
C12 N11 C16 C17 179.9(7) . . . . ?
Pd1 N11 C16 C17 2.4(9) . . . . ?
C14 C15 C16 N11 -1.1(12) . . . . ?
C14 C15 C16 C17 178.2(8) . . . . ?
N11 C16 C17 N18 -23.3(10) . . . . ?
C15 C16 C17 N18 157.4(7) . . . . ?
C16 C17 N18 C19 154.0(7) . . . . ?
C16 C17 N18 Pd1 32.5(8) . . . . ?
N11 Pd1 N18 C19 -151.6(6) . . . . ?
O1 Pd1 N18 C19 -67(4) . . . . ?
N25 Pd1 N18 C19 27.9(5) . . . . ?
N11 Pd1 N18 C17 -25.7(5) . . . . ?
O1 Pd1 N18 C17 59(4) . . . . ?
N25 Pd1 N18 C17 153.7(5) . . . . ?
C17 N18 C19 C20 -160.1(7) . . . . ?
Pd1 N18 C19 C20 -38.0(8) . . . . ?
N18 C19 C20 N25 29.7(10) . . . . ?
N18 C19 C20 C21 -152.1(8) . . . . ?
N25 C20 C21 C22 1.5(14) . . . . ?
C19 C20 C21 C22 -176.6(9) . . . . ?
C20 C21 C22 C23 -1.9(15) . . . . ?
C21 C22 C23 C24 1.4(15) . . . . ?
C22 C23 C24 N25 -0.6(14) . . . . ?
C23 C24 N25 C20 0.2(13) . . . . ?
C23 C24 N25 Pd1 -174.8(7) . . . . ?
C21 C20 N25 C24 -0.6(12) . . . . ?
C19 C20 N25 C24 177.7(7) . . . . ?
C21 C20 N25 Pd1 175.2(6) . . . . ?
C19 C20 N25 Pd1 -6.5(9) . . . . ?
N18 Pd1 N25 C24 163.0(7) . . . . ?
N11 Pd1 N25 C24 165.5(10) . . . . ?
O1 Pd1 N25 C24 -20.9(7) . . . . ?
N18 Pd1 N25 C20 -12.4(5) . . . . ?
N11 Pd1 N25 C20 -9.9(15) . . . . ?
O1 Pd1 N25 C20 163.8(5) . . . . ?
N38 Pd2 N31 C32 169.1(7) . . . . ?
N45 Pd2 N31 C32 175.9(10) . . . . ?
O1 Pd2 N31 C32 -13.9(7) . . . . ?
N38 Pd2 N31 C36 -13.1(5) . . . . ?
N45 Pd2 N31 C36 -6.3(15) . . . . ?
O1 Pd2 N31 C36 163.9(5) . . . . ?
C36 N31 C32 C33 2.6(12) . . . . ?
Pd2 N31 C32 C33 -179.8(6) . . . . ?
N31 C32 C33 C34 -2.9(13) . . . . ?
C32 C33 C34 C35 1.8(13) . . . . ?
C33 C34 C35 C36 -0.4(13) . . . . ?
C32 N31 C36 C35 -1.1(12) . . . . ?
Pd2 N31 C36 C35 -179.0(6) . . . . ?
C32 N31 C36 C37 175.6(7) . . . . ?
Pd2 N31 C36 C37 -2.3(9) . . . . ?
C34 C35 C36 N31 0.0(12) . . . . ?
C34 C35 C36 C37 -176.4(8) . . . . ?
N31 C36 C37 N38 23.0(10) . . . . ?
C35 C36 C37 N38 -160.5(8) . . . . ?
C36 C37 N38 C39 -153.0(7) . . . . ?
C36 C37 N38 Pd2 -32.0(8) . . . . ?
N31 Pd2 N38 C37 25.0(6) . . . . ?
N45 Pd2 N38 C37 -153.6(6) . . . . ?
O1 Pd2 N38 C37 -92(5) . . . . ?
N31 Pd2 N38 C39 151.4(5) . . . . ?
N45 Pd2 N38 C39 -27.2(5) . . . . ?
O1 Pd2 N38 C39 35(5) . . . . ?
C37 N38 C39 C40 157.5(7) . . . . ?
Pd2 N38 C39 C40 35.5(7) . . . . ?
N38 C39 C40 N45 -27.4(10) . . . . ?
N38 C39 C40 C41 154.3(8) . . . . ?
N45 C40 C41 C42 -1.9(13) . . . . ?
C39 C40 C41 C42 176.3(8) . . . . ?
C40 C41 C42 C43 0.7(14) . . . . ?
C41 C42 C43 C44 0.2(14) . . . . ?
C42 C43 C44 N45 0.1(13) . . . . ?
C43 C44 N45 C40 -1.3(12) . . . . ?
C43 C44 N45 Pd2 177.4(6) . . . . ?
C41 C40 N45 C44 2.2(12) . . . . ?
C39 C40 N45 C44 -176.2(7) . . . . ?
C41 C40 N45 Pd2 -176.6(6) . . . . ?
C39 C40 N45 Pd2 5.0(9) . . . . ?
N38 Pd2 N45 C44 -165.5(7) . . . . ?
N31 Pd2 N45 C44 -172.4(10) . . . . ?
O1 Pd2 N45 C44 17.3(7) . . . . ?
N38 Pd2 N45 C40 13.2(5) . . . . ?
N31 Pd2 N45 C40 6.3(15) . . . . ?
O1 Pd2 N45 C40 -163.9(5) . . . . ?
O51 S54 C55 F56 59.5(8) . . . . ?
O53 S54 C55 F56 -178.2(7) . . . . ?
O52 S54 C55 F56 -59.4(8) . . . . ?
O51 S54 C55 F57 -60.9(8) . . . . ?
O53 S54 C55 F57 61.4(8) . . . . ?
O52 S54 C55 F57 -179.8(7) . . . . ?
O51 S54 C55 F58 179.2(7) . . . . ?
O53 S54 C55 F58 -58.5(8) . . . . ?
O52 S54 C55 F58 60.2(8) . . . . ?
O61 S64 C65 F66 178.0(7) . . . . ?
O63 S64 C65 F66 55.3(8) . . . . ?
O62 S64 C65 F66 -64.0(7) . . . . ?
O61 S64 C65 F68 58.0(8) . . . . ?
O63 S64 C65 F68 -64.7(8) . . . . ?
O62 S64 C65 F68 176.1(6) . . . . ?
O61 S64 C65 F67 -60.3(8) . . . . ?
O63 S64 C65 F67 177.0(7) . . . . ?
O62 S64 C65 F67 57.8(8) . . . . ?
O73 S74 C75 F78 -48.1(13) . . . . ?
O72 S74 C75 F78 -171.3(10) . . . . ?
O71 S74 C75 F78 67.8(12) . . . . ?
O73 S74 C75 F76 -174.3(10) . . . . ?
O72 S74 C75 F76 62.5(12) . . . . ?
O71 S74 C75 F76 -58.3(11) . . . . ?
O73 S74 C75 F77 69.5(9) . . . . ?
O72 S74 C75 F77 -53.7(10) . . . . ?
O71 S74 C75 F77 -174.6(9) . . . . ?
